data_1559256
loop_
_publ_author_name
'Chevalier, Aline'
'Osypenko, Artem'
'Lehn, Jean-Marie'
'Meyer, Daniel'

_publ_section_title
;
 Phase transfer of metal cations by induced dynamic carrier agents:
 biphasic extraction based on dynamic covalent chemistry
;
_journal_name_full 'Chemical Science'
_journal_paper_doi 10.1039/D0SC04098C
_journal_year 2020
_chemical_formula_moiety 'C16 H16 Cl Cu2 N6 O2'
_chemical_formula_sum 'C16 H16 Cl Cu2 N6 O2'
_chemical_formula_weight 486.88
_space_group_crystal_system monoclinic
_space_group_IT_number 13
_space_group_name_Hall '-P 2yc'
_space_group_name_H-M_alt 'P 1 2/c 1'
_atom_sites_solution_hydrogens geom
_atom_sites_solution_primary direct
_atom_sites_solution_secondary difmap
_audit_creation_method SHELXL-2014/7
_audit_update_record
;
2020-07-08 deposited with the CCDC.	2020-09-28 downloaded from the CCDC.
;
_cell_angle_alpha 90
_cell_angle_beta 112.512(3)
_cell_angle_gamma 90
_cell_formula_units_Z 2
_cell_length_a 9.3690(4)
_cell_length_b 8.7013(5)
_cell_length_c 12.1951(6)
_cell_measurement_reflns_used 2645
_cell_measurement_temperature 173(2)
_cell_measurement_theta_max 66.31
_cell_measurement_theta_min 5.08
_cell_volume 918.42(8)
_computing_cell_refinement 'Bruker SAINT'
_computing_data_collection 'Bruker APEX3'
_computing_data_reduction 'Bruker SAINT'
_computing_molecular_graphics 'Bruker SHELXTL'
_computing_publication_material 'Bruker SHELXTL'
_computing_structure_refinement 'SHELXL-2014/7 (Sheldrick, 2014)'
_computing_structure_solution 'SHELXT 2014/5 (Sheldrick, 2014)'
_diffrn_ambient_temperature 173(2)
_diffrn_measured_fraction_theta_full 0.993
_diffrn_measured_fraction_theta_max 0.993
_diffrn_measurement_device_type 'Bruker APEX-II CCD'
_diffrn_measurement_method '\f and \w scans'
_diffrn_radiation_type CuK\a
_diffrn_radiation_wavelength 1.54178
_diffrn_reflns_av_R_equivalents 0.0941
_diffrn_reflns_av_unetI/netI 0.0607
_diffrn_reflns_Laue_measured_fraction_full 0.993
_diffrn_reflns_Laue_measured_fraction_max 0.993
_diffrn_reflns_limit_h_max 11
_diffrn_reflns_limit_h_min -11
_diffrn_reflns_limit_k_max 10
_diffrn_reflns_limit_k_min -10
_diffrn_reflns_limit_l_max 14
_diffrn_reflns_limit_l_min -13
_diffrn_reflns_number 9027
_diffrn_reflns_point_group_measured_fraction_full 0.993
_diffrn_reflns_point_group_measured_fraction_max 0.993
_diffrn_reflns_theta_full 66.646
_diffrn_reflns_theta_max 66.646
_diffrn_reflns_theta_min 5.083
_diffrn_source 'Cu-ImuS microfocus tube'
_exptl_absorpt_coefficient_mu 4.415
_exptl_absorpt_correction_T_max 0.7528
_exptl_absorpt_correction_T_min 0.5666
_exptl_absorpt_correction_type multi-scan
_exptl_absorpt_process_details sadabs
_exptl_crystal_colour red
_exptl_crystal_density_diffrn 1.761
_exptl_crystal_description needle
_exptl_crystal_F_000 490
_exptl_crystal_size_max 0.350
_exptl_crystal_size_mid 0.120
_exptl_crystal_size_min 0.100
_refine_diff_density_max 0.541
_refine_diff_density_min -0.759
_refine_diff_density_rms 0.113
_refine_ls_extinction_method none
_refine_ls_goodness_of_fit_ref 1.038
_refine_ls_hydrogen_treatment constr
_refine_ls_matrix_type full
_refine_ls_number_parameters 125
_refine_ls_number_reflns 1622
_refine_ls_number_restraints 0
_refine_ls_restrained_S_all 1.038
_refine_ls_R_factor_all 0.0795
_refine_ls_R_factor_gt 0.0526
_refine_ls_shift/su_max 0.000
_refine_ls_shift/su_mean 0.000
_refine_ls_structure_factor_coef Fsqd
_refine_ls_weighting_details 'w=1/[\s^2^(Fo^2^)+(0.0759P)^2^+1.7138P] where P=(Fo^2^+2Fc^2^)/3'
_refine_ls_weighting_scheme calc
_refine_ls_wR_factor_gt 0.1344
_refine_ls_wR_factor_ref 0.1498
_reflns_Friedel_coverage 0.000
_reflns_number_gt 1165
_reflns_number_total 1622
_reflns_threshold_expression 'I > 2\s(I)'
_cod_data_source_file d0sc04098c2.cif
_cod_data_source_block jmlac190709
_cod_original_sg_symbol_H-M 'P 2/c'
_cod_database_code 1559256
_shelx_shelxl_version_number 2014/7
_shelx_space_group_comment
;
The symmetry employed for this shelxl refinement is uniquely defined
by the following loop, which should always be used as a source of
symmetry information in preference to the above space-group names.
They are only intended as comments.
;
_shelx_estimated_absorpt_t_min 0.307
_shelx_estimated_absorpt_t_max 0.667

loop_
_space_group_symop_operation_xyz
'x, y, z'
'-x, y, -z+1/2'
'-x, -y, -z'
'x, -y, z-1/2'

loop_
_atom_site_label
_atom_site_type_symbol
_atom_site_fract_x
_atom_site_fract_y
_atom_site_fract_z
_atom_site_U_iso_or_equiv
_atom_site_adp_type
_atom_site_occupancy
_atom_site_site_symmetry_order
_atom_site_calc_flag
_atom_site_refinement_flags_posn
_atom_site_refinement_flags_adp
_atom_site_refinement_flags_occupancy
_atom_site_disorder_assembly
_atom_site_disorder_group
C1 C 0.2800(6) 0.8253(8) 0.5710(5) 0.0411(15) Uani 1 1 d . . . . .
H1 H 0.2200 0.8274 0.6186 0.049 Uiso 1 1 calc R U . . .
C2 C 0.2313(6) 0.9104(7) 0.4679(6) 0.0412(15) Uani 1 1 d . . . . .
H2 H 0.1408 0.9719 0.4456 0.049 Uiso 1 1 calc R U . . .
C3 C 0.3163(7) 0.9044(7) 0.3983(5) 0.0394(15) Uani 1 1 d . . . . .
H3 H 0.2834 0.9603 0.3259 0.047 Uiso 1 1 calc R U . . .
C4 C 0.4501(6) 0.8170(6) 0.4331(5) 0.0313(12) Uani 1 1 d . . . . .
H4 H 0.5095 0.8107 0.3851 0.038 Uiso 1 1 calc R U . . .
C5 C 0.4943(6) 0.7394(6) 0.5399(4) 0.0277(11) Uani 1 1 d . . . . .
C6 C 0.6392(6) 0.6543(6) 0.5903(4) 0.0271(11) Uani 1 1 d . . . . .
H6 H 0.7135 0.6559 0.5548 0.032 Uiso 1 1 calc R U . . .
C7 C 0.7833(6) 0.4071(7) 0.8263(5) 0.0310(12) Uani 1 1 d . . . . .
C8 C 0.9216(6) 0.3097(8) 0.8957(6) 0.0433(16) Uani 1 1 d . . . . .
H8A H 0.9476 0.3245 0.9808 0.065 Uiso 1 1 calc R U . . .
H8B H 1.0096 0.3401 0.8760 0.065 Uiso 1 1 calc R U . . .
H8C H 0.8973 0.2013 0.8754 0.065 Uiso 1 1 calc R U . . .
N1 N 0.4069(5) 0.7408(6) 0.6064(4) 0.0343(11) Uani 1 1 d . . . . .
N2 N 0.6609(5) 0.5772(5) 0.6850(4) 0.0264(10) Uani 1 1 d . . . . .
N3 N 0.7982(5) 0.4994(5) 0.7431(4) 0.0278(10) Uani 1 1 d . . . . .
O1 O 0.6634(4) 0.3981(5) 0.8481(3) 0.0402(10) Uani 1 1 d . . . . .
Cu1 Cu 0.5000 0.57407(13) 0.7500 0.0280(3) Uani 1 2 d S T P . .
Cu2 Cu 1.0000 0.57292(14) 0.7500 0.0314(3) Uani 1 2 d S T P . .
Cl1 Cl 1.0000 0.8369(2) 0.7500 0.0448(6) Uani 1 2 d S T P . .

loop_
_atom_site_aniso_label
_atom_site_aniso_U_11
_atom_site_aniso_U_22
_atom_site_aniso_U_33
_atom_site_aniso_U_23
_atom_site_aniso_U_13
_atom_site_aniso_U_12
C1 0.024(3) 0.057(4) 0.040(3) -0.006(3) 0.010(2) -0.002(3)
C2 0.022(3) 0.039(4) 0.052(4) -0.003(3) 0.001(3) 0.006(3)
C3 0.034(3) 0.028(3) 0.039(3) -0.002(3) -0.005(3) -0.006(3)
C4 0.031(3) 0.032(3) 0.030(3) 0.001(2) 0.011(2) -0.001(2)
C5 0.023(2) 0.030(3) 0.027(3) -0.002(2) 0.005(2) -0.004(2)
C6 0.025(2) 0.029(3) 0.027(3) -0.002(2) 0.011(2) -0.002(2)
C7 0.023(3) 0.039(3) 0.030(3) 0.005(2) 0.009(2) 0.002(2)
C8 0.027(3) 0.051(4) 0.050(4) 0.018(3) 0.012(3) 0.006(3)
N1 0.019(2) 0.045(3) 0.033(2) 0.001(2) 0.0036(19) 0.000(2)
N2 0.017(2) 0.028(2) 0.029(2) -0.0027(19) 0.0036(17) -0.0011(18)
N3 0.0169(19) 0.033(3) 0.032(2) 0.003(2) 0.0081(17) 0.0016(19)
O1 0.0231(19) 0.063(3) 0.037(2) 0.010(2) 0.0144(17) 0.0014(19)
Cu1 0.0166(5) 0.0344(7) 0.0307(6) 0.000 0.0065(4) 0.000
Cu2 0.0195(6) 0.0419(7) 0.0322(6) 0.000 0.0092(5) 0.000
Cl1 0.0320(10) 0.0347(11) 0.0562(13) 0.000 0.0042(9) 0.000

loop_
_atom_type_symbol
_atom_type_description
_atom_type_scat_dispersion_real
_atom_type_scat_dispersion_imag
_atom_type_scat_source
C C 0.0181 0.0091 'International Tables Vol C Tables 4.2.6.8 and 6.1.1.4'
H H 0.0000 0.0000 'International Tables Vol C Tables 4.2.6.8 and 6.1.1.4'
N N 0.0311 0.0180 'International Tables Vol C Tables 4.2.6.8 and 6.1.1.4'
O O 0.0492 0.0322 'International Tables Vol C Tables 4.2.6.8 and 6.1.1.4'
Cu Cu -1.9646 0.5888 'International Tables Vol C Tables 4.2.6.8 and 6.1.1.4'
Cl Cl 0.3639 0.7018 'International Tables Vol C Tables 4.2.6.8 and 6.1.1.4'

loop_
_geom_angle_atom_site_label_1
_geom_angle_atom_site_label_2
_geom_angle_atom_site_label_3
_geom_angle
_geom_angle_site_symmetry_1
_geom_angle_site_symmetry_3
_geom_angle_publ_flag
N1 C1 C2 122.6(6) . . ?
N1 C1 H1 118.7 . . ?
C2 C1 H1 118.7 . . ?
C3 C2 C1 118.5(6) . . ?
C3 C2 H2 120.7 . . ?
C1 C2 H2 120.7 . . ?
C2 C3 C4 120.2(6) . . ?
C2 C3 H3 119.9 . . ?
C4 C3 H3 119.9 . . ?
C5 C4 C3 117.7(6) . . ?
C5 C4 H4 121.1 . . ?
C3 C4 H4 121.1 . . ?
N1 C5 C4 121.9(5) . . ?
N1 C5 C6 115.5(4) . . ?
C4 C5 C6 122.6(5) . . ?
N2 C6 C5 116.5(5) . . ?
N2 C6 H6 121.8 . . ?
C5 C6 H6 121.8 . . ?
O1 C7 N3 124.0(5) . . ?
O1 C7 C8 119.5(5) . . ?
N3 C7 C8 116.5(5) . . ?
C7 C8 H8A 109.5 . . ?
C7 C8 H8B 109.5 . . ?
H8A C8 H8B 109.5 . . ?
C7 C8 H8C 109.5 . . ?
H8A C8 H8C 109.5 . . ?
H8B C8 H8C 109.5 . . ?
C1 N1 C5 118.9(5) . . ?
C1 N1 Cu1 131.6(4) . . ?
C5 N1 Cu1 109.1(3) . . ?
C6 N2 N3 120.8(4) . . ?
C6 N2 Cu1 119.5(4) . . ?
N3 N2 Cu1 119.7(3) . . ?
C7 N3 N2 109.5(4) . . ?
C7 N3 Cu2 122.6(3) . . ?
N2 N3 Cu2 123.5(3) . . ?
C7 O1 Cu1 109.8(4) . . ?
N2 Cu1 N2 178.4(3) . 2_656 ?
N2 Cu1 O1 106.07(16) . 2_656 ?
N2 Cu1 O1 75.09(16) 2_656 2_656 ?
N2 Cu1 O1 75.09(16) . . ?
N2 Cu1 O1 106.07(16) 2_656 . ?
O1 Cu1 O1 90.3(2) 2_656 . ?
N2 Cu1 N1 78.37(18) . . ?
N2 Cu1 N1 100.55(17) 2_656 . ?
O1 Cu1 N1 92.62(17) 2_656 . ?
O1 Cu1 N1 153.07(16) . . ?
N2 Cu1 N1 100.55(17) . 2_656 ?
N2 Cu1 N1 78.37(18) 2_656 2_656 ?
O1 Cu1 N1 153.07(16) 2_656 2_656 ?
O1 Cu1 N1 92.62(17) . 2_656 ?
N1 Cu1 N1 96.7(3) . 2_656 ?
N3 Cu2 N3 142.0(3) . 2_756 ?
N3 Cu2 Cl1 108.99(14) . . ?
N3 Cu2 Cl1 108.99(14) 2_756 . ?

loop_
_geom_bond_atom_site_label_1
_geom_bond_atom_site_label_2
_geom_bond_distance
_geom_bond_site_symmetry_2
_geom_bond_publ_flag
C1 N1 1.322(7) . ?
C1 C2 1.378(9) . ?
C1 H1 0.9500 . ?
C2 C3 1.369(9) . ?
C2 H2 0.9500 . ?
C3 C4 1.387(8) . ?
C3 H3 0.9500 . ?
C4 C5 1.382(7) . ?
C4 H4 0.9500 . ?
C5 N1 1.355(7) . ?
C5 C6 1.460(7) . ?
C6 N2 1.283(7) . ?
C6 H6 0.9500 . ?
C7 O1 1.253(6) . ?
C7 N3 1.342(7) . ?
C7 C8 1.508(8) . ?
C8 H8A 0.9800 . ?
C8 H8B 0.9800 . ?
C8 H8C 0.9800 . ?
N1 Cu1 2.183(5) . ?
N2 N3 1.385(6) . ?
N2 Cu1 1.953(4) . ?
N3 Cu2 1.967(4) . ?
O1 Cu1 2.172(4) . ?
Cu1 N2 1.953(4) 2_656 ?
Cu1 O1 2.172(4) 2_656 ?
Cu1 N1 2.183(5) 2_656 ?
Cu2 N3 1.967(4) 2_756 ?
Cu2 Cl1 2.297(2) . ?

loop_
_geom_torsion_atom_site_label_1
_geom_torsion_atom_site_label_2
_geom_torsion_atom_site_label_3
_geom_torsion_atom_site_label_4
_geom_torsion
_geom_torsion_site_symmetry_1
_geom_torsion_site_symmetry_2
_geom_torsion_site_symmetry_3
_geom_torsion_site_symmetry_4
_geom_torsion_publ_flag
N1 C1 C2 C3 1.4(9) . . . . ?
C1 C2 C3 C4 -1.5(9) . . . . ?
C2 C3 C4 C5 -0.9(8) . . . . ?
C3 C4 C5 N1 3.5(8) . . . . ?
C3 C4 C5 C6 -174.9(5) . . . . ?
N1 C5 C6 N2 7.0(7) . . . . ?
C4 C5 C6 N2 -174.6(5) . . . . ?
C2 C1 N1 C5 1.1(9) . . . . ?
C2 C1 N1 Cu1 -171.5(4) . . . . ?
C4 C5 N1 C1 -3.6(8) . . . . ?
C6 C5 N1 C1 174.8(5) . . . . ?
C4 C5 N1 Cu1 170.5(4) . . . . ?
C6 C5 N1 Cu1 -11.0(6) . . . . ?
C5 C6 N2 N3 -176.5(4) . . . . ?
C5 C6 N2 Cu1 2.0(6) . . . . ?
O1 C7 N3 N2 -1.7(8) . . . . ?
C8 C7 N3 N2 178.2(5) . . . . ?
O1 C7 N3 Cu2 155.5(5) . . . . ?
C8 C7 N3 Cu2 -24.6(7) . . . . ?
C6 N2 N3 C7 -169.4(5) . . . . ?
Cu1 N2 N3 C7 12.1(5) . . . . ?
C6 N2 N3 Cu2 33.7(6) . . . . ?
Cu1 N2 N3 Cu2 -144.8(3) . . . . ?
N3 C7 O1 Cu1 -7.7(7) . . . . ?
C8 C7 O1 Cu1 172.4(4) . . . . ?
